data_1520199
loop_
_publ_author_name
'Huth, Susanne L.'
'Threlfall, Terry L.'
'Hursthouse, Michael B.'

_publ_section_title
;
 N-(4-methylphenyl)urea
;
_journal_name_full 'Crystal Structure Report Archive'
_journal_page_first 538
_journal_year 2008
_chemical_formula_moiety 'C8 H10 N2 O'
_chemical_formula_sum 'C8 H10 N2 O'
_chemical_formula_weight 150.18
_chemical_name_systematic
;
 N-(4-methylphenyl)urea
;
_space_group_IT_number 14
_symmetry_cell_setting monoclinic
_symmetry_space_group_name_Hall '-P 2yn'
_symmetry_space_group_name_H-M 'P 1 21/n 1'
_atom_sites_solution_hydrogens geom
_atom_sites_solution_primary direct
_atom_sites_solution_secondary difmap
_cell_angle_alpha 90.00
_cell_angle_beta 91.978(2)
_cell_angle_gamma 90.00
_cell_formula_units_Z 4
_cell_length_a 4.6154(2)
_cell_length_b 5.3698(2)
_cell_length_c 31.2699(13)
_cell_measurement_reflns_used 7184
_cell_measurement_temperature 120(2)
_cell_measurement_theta_max 27.48
_cell_measurement_theta_min 2.91
_cell_volume 774.52(5)
_computing_cell_refinement 'DENZO (Otwinowski & Minor, 1997) & COLLECT (Hooft, R.W.W., 1998)'
_computing_data_collection 'COLLECT (Hooft, R.W.W., 1998)'
_computing_data_reduction 'DENZO (Otwinowski & Minor, 1997) & COLLECT (Hooft, R.W.W., 1998)'
_computing_structure_refinement 'SHELXL-97 (Sheldrick, 1997)'
_computing_structure_solution 'SHELXS-97 (Sheldrick, 1997)'
_diffrn_ambient_temperature 120(2)
_diffrn_detector_area_resol_mean 9.091
_diffrn_measured_fraction_theta_full 0.982
_diffrn_measured_fraction_theta_max 0.982
_diffrn_measurement_device_type 'Bruker-Nonius Roper CCD camera on \k-goniostat'
_diffrn_measurement_method '\f & \w scans'
_diffrn_radiation_monochromator graphite
_diffrn_radiation_source 'Bruker-Nonius FR591 rotating anode'
_diffrn_radiation_type MoK\a
_diffrn_radiation_wavelength 0.71073
_diffrn_reflns_av_R_equivalents 0.0419
_diffrn_reflns_av_sigmaI/netI 0.0460
_diffrn_reflns_limit_h_max 4
_diffrn_reflns_limit_h_min -5
_diffrn_reflns_limit_k_max 6
_diffrn_reflns_limit_k_min -6
_diffrn_reflns_limit_l_max 40
_diffrn_reflns_limit_l_min -40
_diffrn_reflns_number 5974
_diffrn_reflns_theta_full 27.49
_diffrn_reflns_theta_max 27.49
_diffrn_reflns_theta_min 3.85
_exptl_absorpt_coefficient_mu 0.088
_exptl_absorpt_correction_T_max 0.9948
_exptl_absorpt_correction_T_min 0.9492
_exptl_absorpt_correction_type multi-scan
_exptl_absorpt_process_details 'SADABS 2007/2 (Sheldrick, G.M., 2007)'
_exptl_crystal_colour colourless
_exptl_crystal_density_diffrn 1.288
_exptl_crystal_density_method 'not measured'
_exptl_crystal_description needle
_exptl_crystal_F_000 320
_exptl_crystal_size_max 0.60
_exptl_crystal_size_mid 0.08
_exptl_crystal_size_min 0.06
_refine_diff_density_max 0.238
_refine_diff_density_min -0.314
_refine_diff_density_rms 0.071
_refine_ls_extinction_method none
_refine_ls_goodness_of_fit_ref 1.064
_refine_ls_hydrogen_treatment mixed
_refine_ls_matrix_type full
_refine_ls_number_parameters 113
_refine_ls_number_reflns 1722
_refine_ls_number_restraints 0
_refine_ls_restrained_S_all 1.064
_refine_ls_R_factor_all 0.0721
_refine_ls_R_factor_gt 0.0529
_refine_ls_shift/su_max 0.001
_refine_ls_shift/su_mean 0.000
_refine_ls_structure_factor_coef Fsqd
_refine_ls_weighting_details 'calc w=1/[\s^2^(Fo^2^)+(0.0844P)^2^+0.4576P] where P=(Fo^2^+2Fc^2^)/3'
_refine_ls_weighting_scheme calc
_refine_ls_wR_factor_gt 0.1433
_refine_ls_wR_factor_ref 0.1632
_reflns_number_gt 1338
_reflns_number_total 1722
_reflns_threshold_expression >2sigma(I)
_cod_data_source_file eCrystal-538.cif
_cod_data_source_block 2008lsh058
_cod_depositor_comments
;
Citation :
Huth, Susanne L. and Threlfall, Terry L. and 
Hursthouse, Michael B. (2008) 
University of Southampton, Crystal Structure Report Archive. 
(doi:10.5258/ecrystals/538)

More at:
http://ecrystals.chem.soton.ac.uk/538/

The following automatic conversions were performed:

'_symmetry_cell_setting' value 'Monoclinic' changed to 'monoclinic'
according to the built-in table from CIF Core dictionary named
'cif_core.dic' version 2.4.1 from 2010-06-29.

Automatic conversion script
Id: cif_fix_values 3392 2015-05-12 13:50:21Z andrius 
;
_cod_original_sg_symbol_H-M 'P 21/n'
_cod_database_code 1520199

loop_
_symmetry_equiv_pos_as_xyz
'x, y, z'
'-x+1/2, y+1/2, -z+1/2'
'-x, -y, -z'
'x-1/2, -y-1/2, z-1/2'

loop_
_atom_site_label
_atom_site_type_symbol
_atom_site_fract_x
_atom_site_fract_y
_atom_site_fract_z
_atom_site_U_iso_or_equiv
_atom_site_adp_type
_atom_site_occupancy
_atom_site_symmetry_multiplicity
_atom_site_calc_flag
_atom_site_refinement_flags
_atom_site_disorder_assembly
_atom_site_disorder_group
C1 C 0.9339(4) 0.6957(4) 0.14091(5) 0.0194(4) Uani 1 1 d . . .
C2 C 0.7334(4) 0.5130(4) 0.15008(6) 0.0263(5) Uani 1 1 d . . .
H2 H 0.6742 0.4911 0.1786 0.032 Uiso 1 1 calc R . .
C3 C 0.6188(5) 0.3620(4) 0.11774(6) 0.0322(5) Uani 1 1 d . . .
H3 H 0.4791 0.2393 0.1244 0.039 Uiso 1 1 calc R . .
C4 C 0.7041(4) 0.3863(4) 0.07567(6) 0.0254(5) Uani 1 1 d . . .
C5 C 0.9046(5) 0.5699(5) 0.06718(6) 0.0317(5) Uani 1 1 d . . .
H5 H 0.9654 0.5909 0.0387 0.038 Uiso 1 1 calc R . .
C6 C 1.0194(4) 0.7242(4) 0.09905(6) 0.0317(5) Uani 1 1 d . . .
H6 H 1.1562 0.8491 0.0923 0.038 Uiso 1 1 calc R . .
C7 C 0.9163(4) 0.9777(3) 0.20287(5) 0.0170(4) Uani 1 1 d . . .
C8 C 0.5808(5) 0.2191(4) 0.04072(7) 0.0381(6) Uani 1 1 d . . .
H8A H 0.6440 0.2783 0.0129 0.057 Uiso 1 1 calc R . .
H8B H 0.3686 0.2222 0.0411 0.057 Uiso 1 1 calc R . .
H8C H 0.6497 0.0484 0.0455 0.057 Uiso 1 1 calc R . .
N1 N 1.0648(3) 0.8485(3) 0.17335(5) 0.0218(4) Uani 1 1 d . . .
N2 N 1.0789(3) 1.1168(3) 0.23027(5) 0.0222(4) Uani 1 1 d . . .
O1 O 0.6469(3) 0.9658(2) 0.20503(4) 0.0192(3) Uani 1 1 d . . .
H1N H 1.263(5) 0.880(4) 0.1736(7) 0.028(6) Uiso 1 1 d . . .
H2AN H 1.272(5) 1.124(4) 0.2263(7) 0.026(6) Uiso 1 1 d . . .
H2BN H 0.990(5) 1.219(5) 0.2494(8) 0.041(7) Uiso 1 1 d . . .

loop_
_atom_site_aniso_label
_atom_site_aniso_U_11
_atom_site_aniso_U_22
_atom_site_aniso_U_33
_atom_site_aniso_U_23
_atom_site_aniso_U_13
_atom_site_aniso_U_12
C1 0.0158(8) 0.0220(9) 0.0201(9) -0.0027(7) -0.0017(6) 0.0021(7)
C2 0.0334(11) 0.0258(10) 0.0197(9) 0.0012(8) -0.0001(8) -0.0047(8)
C3 0.0442(12) 0.0249(11) 0.0272(10) -0.0012(8) -0.0012(8) -0.0122(9)
C4 0.0323(11) 0.0209(10) 0.0227(10) -0.0015(8) -0.0044(8) 0.0017(8)
C5 0.0361(11) 0.0388(12) 0.0206(9) -0.0050(8) 0.0057(8) -0.0058(9)
C6 0.0305(11) 0.0398(13) 0.0253(10) -0.0048(9) 0.0074(8) -0.0150(9)
C7 0.0141(8) 0.0202(9) 0.0168(8) 0.0035(7) 0.0010(6) -0.0005(7)
C8 0.0537(15) 0.0311(12) 0.0289(11) -0.0079(9) -0.0064(10) -0.0069(10)
N1 0.0122(7) 0.0313(9) 0.0220(8) -0.0064(7) 0.0017(6) -0.0008(6)
N2 0.0128(8) 0.0301(9) 0.0238(8) -0.0089(7) 0.0012(6) 0.0003(6)
O1 0.0117(6) 0.0254(7) 0.0206(6) 0.0002(5) 0.0016(4) -0.0007(5)

loop_
_atom_type_symbol
_atom_type_description
_atom_type_scat_dispersion_real
_atom_type_scat_dispersion_imag
_atom_type_scat_source
C C 0.0033 0.0016 'International Tables Vol C Tables 4.2.6.8 and 6.1.1.4'
H H 0.0000 0.0000 'International Tables Vol C Tables 4.2.6.8 and 6.1.1.4'
N N 0.0061 0.0033 'International Tables Vol C Tables 4.2.6.8 and 6.1.1.4'
O O 0.0106 0.0060 'International Tables Vol C Tables 4.2.6.8 and 6.1.1.4'

loop_
_geom_angle_atom_site_label_1
_geom_angle_atom_site_label_2
_geom_angle_atom_site_label_3
_geom_angle
_geom_angle_site_symmetry_1
_geom_angle_site_symmetry_3
C2 C1 C6 119.13(17) . .
C2 C1 N1 122.06(16) . .
C6 C1 N1 118.76(17) . .
C1 C2 C3 120.25(18) . .
C1 C2 H2 119.9 . .
C3 C2 H2 119.9 . .
C2 C3 C4 121.40(19) . .
C2 C3 H3 119.3 . .
C4 C3 H3 119.3 . .
C5 C4 C3 117.44(18) . .
C5 C4 C8 121.49(18) . .
C3 C4 C8 121.07(19) . .
C4 C5 C6 121.94(18) . .
C4 C5 H5 119.0 . .
C6 C5 H5 119.0 . .
C5 C6 C1 119.84(18) . .
C5 C6 H6 120.1 . .
C1 C6 H6 120.1 . .
O1 C7 N2 121.90(16) . .
O1 C7 N1 122.47(16) . .
N2 C7 N1 115.62(15) . .
C4 C8 H8A 109.5 . .
C4 C8 H8B 109.5 . .
H8A C8 H8B 109.5 . .
C4 C8 H8C 109.5 . .
H8A C8 H8C 109.5 . .
H8B C8 H8C 109.5 . .
C7 N1 C1 124.54(15) . .
C7 N1 H1N 114.9(14) . .
C1 N1 H1N 120.2(14) . .
C7 N2 H2AN 117.9(14) . .
C7 N2 H2BN 119.5(15) . .
H2AN N2 H2BN 122(2) . .

loop_
_geom_bond_atom_site_label_1
_geom_bond_atom_site_label_2
_geom_bond_distance
_geom_bond_site_symmetry_2
C1 C2 1.385(3) .
C1 C6 1.389(3) .
C1 N1 1.423(2) .
C2 C3 1.387(3) .
C2 H2 0.9500 .
C3 C4 1.392(3) .
C3 H3 0.9500 .
C4 C5 1.384(3) .
C4 C8 1.510(3) .
C5 C6 1.387(3) .
C5 H5 0.9500 .
C6 H6 0.9500 .
C7 O1 1.249(2) .
C7 N2 1.346(2) .
C7 N1 1.359(2) .
C8 H8A 0.9800 .
C8 H8B 0.9800 .
C8 H8C 0.9800 .
N1 H1N 0.93(2) .
N2 H2AN 0.90(2) .
N2 H2BN 0.92(3) .

loop_
_geom_hbond_atom_site_label_D
_geom_hbond_atom_site_label_H
_geom_hbond_atom_site_label_A
_geom_hbond_distance_DH
_geom_hbond_distance_HA
_geom_hbond_distance_DA
_geom_hbond_angle_DHA
_geom_hbond_site_symmetry_A
N1 H1N O1 0.93(2) 2.05(2) 2.9005(19) 151.5(19) 1_655
N2 H2AN O1 0.90(2) 2.06(2) 2.880(2) 150(2) 1_655
N2 H2BN O1 0.92(3) 2.06(3) 2.973(2) 171(2) 2_655
